data_2226982
loop_
_publ_author_name
'Armaghan, Mahsa'
'Amini, Mostafa M.'
'Ng, Seik Weng'

_publ_section_title
;
 1,5-Dichloro-4,8-dinitroanthraquinone
;
_journal_coeditor_code KP2270
_journal_issue 8
_journal_name_full 'Acta Crystallographica Section E'
_journal_page_first o2130
_journal_paper_doi 10.1107/S1600536810029156
_journal_volume 66
_journal_year 2010
_chemical_formula_iupac 'C14 H4 Cl2 N2 O6'
_chemical_formula_moiety 'C14 H4 Cl2 N2 O6'
_chemical_formula_sum 'C14 H4 Cl2 N2 O6'
_chemical_formula_weight 367.09
_chemical_name_systematic
;
1,5-Dichloro-4,8-dinitroanthraquinone
;
_space_group_IT_number 4
_symmetry_cell_setting monoclinic
_symmetry_space_group_name_Hall 'P 2yb'
_symmetry_space_group_name_H-M 'P 1 21 1'
_atom_sites_solution_hydrogens geom
_atom_sites_solution_primary direct
_atom_sites_solution_secondary difmap
_audit_creation_method SHELXL-97
_cell_angle_alpha 90.00
_cell_angle_beta 93.5190(10)
_cell_angle_gamma 90.00
_cell_formula_units_Z 2
_cell_length_a 5.9596(6)
_cell_length_b 11.3897(11)
_cell_length_c 9.8667(9)
_cell_measurement_reflns_used 2429
_cell_measurement_temperature 100(2)
_cell_measurement_theta_max 28.3
_cell_measurement_theta_min 2.7
_cell_volume 668.47(11)
_computing_cell_refinement 'SAINT (Bruker, 2009)'
_computing_data_collection 'APEX2 (Bruker, 2009)'
_computing_data_reduction 'SAINT (Bruker, 2009)'
_computing_molecular_graphics 'X-Seed (Barbour, 2001)'
_computing_publication_material 'publCIF (Westrip, 2010)'
_computing_structure_refinement 'SHELXL97 (Sheldrick, 2008)'
_computing_structure_solution 'SHELXS97 (Sheldrick, 2008)'
_diffrn_ambient_temperature 100(2)
_diffrn_measured_fraction_theta_full 1.000
_diffrn_measured_fraction_theta_max 1.000
_diffrn_measurement_device_type 'Bruker SMART APEX diffractometer'
_diffrn_measurement_method '\w scans'
_diffrn_radiation_monochromator graphite
_diffrn_radiation_source 'fine-focus sealed tube'
_diffrn_radiation_type MoK\a
_diffrn_radiation_wavelength 0.71073
_diffrn_reflns_av_R_equivalents 0.0257
_diffrn_reflns_av_sigmaI/netI 0.0361
_diffrn_reflns_limit_h_max 7
_diffrn_reflns_limit_h_min -7
_diffrn_reflns_limit_k_max 14
_diffrn_reflns_limit_k_min -14
_diffrn_reflns_limit_l_max 12
_diffrn_reflns_limit_l_min -12
_diffrn_reflns_number 6510
_diffrn_reflns_theta_full 27.49
_diffrn_reflns_theta_max 27.49
_diffrn_reflns_theta_min 2.07
_diffrn_standards_decay_% 0
_diffrn_standards_interval_count 0
_diffrn_standards_interval_time 0
_diffrn_standards_number 0
_exptl_absorpt_coefficient_mu 0.525
_exptl_absorpt_correction_T_max 0.9397
_exptl_absorpt_correction_T_min 0.9397
_exptl_absorpt_correction_type multi-scan
_exptl_absorpt_process_details '(SADABS, Sheldrick, 1996)'
_exptl_crystal_colour Yellow
_exptl_crystal_density_diffrn 1.824
_exptl_crystal_density_method 'not measured'
_exptl_crystal_description Cube
_exptl_crystal_F_000 368
_exptl_crystal_size_max 0.12
_exptl_crystal_size_mid 0.12
_exptl_crystal_size_min 0.12
_refine_diff_density_max 0.540
_refine_diff_density_min -0.336
_refine_ls_abs_structure_details 'Flack (Flack, 1983) parameter from 1402 Friedel pairs'
_refine_ls_abs_structure_Flack 0.39(8)
_refine_ls_extinction_method none
_refine_ls_goodness_of_fit_ref 1.043
_refine_ls_hydrogen_treatment constr
_refine_ls_matrix_type full
_refine_ls_number_parameters 218
_refine_ls_number_reflns 3028
_refine_ls_number_restraints 1
_refine_ls_restrained_S_all 1.043
_refine_ls_R_factor_all 0.0409
_refine_ls_R_factor_gt 0.0366
_refine_ls_shift/su_max 0.001
_refine_ls_shift/su_mean 0.001
_refine_ls_structure_factor_coef Fsqd
_refine_ls_weighting_details 'calc w=1/[\s^2^(Fo^2^)+(0.0477P)^2^+0.3390P] where P=(Fo^2^+2Fc^2^)/3'
_refine_ls_weighting_scheme calc
_refine_ls_wR_factor_gt 0.0907
_refine_ls_wR_factor_ref 0.0945
_reflns_number_gt 2779
_reflns_number_total 3028
_reflns_threshold_expression I>2\s(I)
_cod_data_source_file kp2270.cif
_cod_data_source_block I
_cod_original_sg_symbol_H-M 'P 21'
_cod_database_code 2226982
_cod_database_fobs_code 2226982

loop_
_symmetry_equiv_pos_as_xyz
'x, y, z'
'-x, y+1/2, -z'

loop_
_atom_site_type_symbol
_atom_site_label
_atom_site_fract_x
_atom_site_fract_y
_atom_site_fract_z
_atom_site_U_iso_or_equiv
_atom_site_adp_type
_atom_site_calc_flag
_atom_site_refinement_flags
_atom_site_occupancy
_atom_site_disorder_assembly
_atom_site_disorder_group
Cl Cl1 0.62144(12) 0.00005(6) 0.17540(8) 0.02356(19) Uani d . 1 . .
Cl Cl2 0.36066(13) 0.69418(6) 0.31405(8) 0.0250(2) Uani d . 1 . .
O O1 0.0933(4) 0.3072(2) 0.6211(2) 0.0271(5) Uani d . 1 . .
O O2 -0.1258(4) 0.3417(2) 0.4440(2) 0.0277(5) Uani d . 1 . .
O O3 0.2920(4) 0.4726(2) 0.4346(2) 0.0339(6) Uani d . 1 . .
O O4 1.1628(4) 0.3759(2) 0.0667(2) 0.0280(5) Uani d . 1 . .
O O5 0.9158(4) 0.3677(3) -0.1002(2) 0.0404(7) Uani d . 1 . .
O O6 0.8065(5) 0.2199(2) 0.1277(3) 0.0548(9) Uani d . 1 . .
N N1 0.0447(4) 0.3022(2) 0.4997(3) 0.0147(5) Uani d . 1 . .
N N2 0.9756(4) 0.3942(2) 0.0136(3) 0.0163(5) Uani d . 1 . .
C C1 0.4613(5) 0.0953(3) 0.2635(3) 0.0142(6) Uani d . 1 . .
C C2 0.2957(5) 0.0447(3) 0.3375(3) 0.0198(6) Uani d . 1 . .
H H2 0.2742 -0.0379 0.3350 0.024 Uiso calc R 1 . .
C C3 0.1616(5) 0.1141(3) 0.4149(3) 0.0162(7) Uani d . 1 . .
H H3 0.0494 0.0799 0.4668 0.019 Uiso calc R 1 . .
C C4 0.1953(5) 0.2341(3) 0.4148(3) 0.0136(6) Uani d . 1 . .
C C5 0.3553(5) 0.2890(3) 0.3409(3) 0.0126(6) Uani d . 1 . .
C C6 0.3801(5) 0.4179(3) 0.3468(3) 0.0181(6) Uani d . 1 . .
C C7 0.5285(4) 0.4765(3) 0.2507(3) 0.0150(6) Uani d . 1 . .
C C8 0.5362(5) 0.5992(3) 0.2339(3) 0.0153(6) Uani d . 1 . .
C C9 0.6860(5) 0.6510(3) 0.1494(3) 0.0170(6) Uani d . 1 . .
H H9 0.6890 0.7340 0.1399 0.020 Uiso calc R 1 . .
C C10 0.8297(5) 0.5827(3) 0.0795(3) 0.0183(7) Uani d . 1 . .
H H10 0.9342 0.6178 0.0229 0.022 Uiso calc R 1 . .
C C11 0.8195(5) 0.4621(3) 0.0930(3) 0.0132(6) Uani d . 1 . .
C C12 0.6693(5) 0.4075(3) 0.1766(3) 0.0132(6) Uani d . 1 . .
C C13 0.6668(5) 0.2752(3) 0.1839(3) 0.0224(7) Uani d . 1 . .
C C14 0.4913(4) 0.2177(3) 0.2625(3) 0.0121(6) Uani d . 1 . .

loop_
_atom_site_aniso_label
_atom_site_aniso_U_11
_atom_site_aniso_U_22
_atom_site_aniso_U_33
_atom_site_aniso_U_12
_atom_site_aniso_U_13
_atom_site_aniso_U_23
Cl1 0.0243(3) 0.0116(4) 0.0366(4) 0.0019(3) 0.0164(3) -0.0016(3)
Cl2 0.0267(4) 0.0132(4) 0.0370(4) 0.0049(3) 0.0168(3) 0.0022(3)
O1 0.0307(11) 0.0364(13) 0.0147(9) 0.0029(10) 0.0041(8) -0.0053(9)
O2 0.0209(10) 0.0342(13) 0.0276(11) 0.0143(10) -0.0015(9) -0.0066(10)
O3 0.0459(13) 0.0198(12) 0.0393(13) -0.0033(10) 0.0285(11) -0.0054(10)
O4 0.0191(11) 0.0362(14) 0.0284(11) 0.0091(9) -0.0015(9) -0.0033(10)
O5 0.0300(12) 0.070(2) 0.0210(11) 0.0167(12) 0.0000(9) -0.0185(12)
O6 0.0656(17) 0.0125(12) 0.094(2) -0.0058(12) 0.0693(17) -0.0087(12)
N1 0.0140(11) 0.0161(13) 0.0147(11) -0.0012(9) 0.0070(9) 0.0004(10)
N2 0.0167(12) 0.0142(13) 0.0188(12) -0.0046(10) 0.0064(10) 0.0013(10)
C1 0.0172(13) 0.0089(14) 0.0168(14) -0.0012(11) 0.0039(11) 0.0026(11)
C2 0.0225(15) 0.0122(15) 0.0252(15) -0.0012(12) 0.0051(12) 0.0029(12)
C3 0.0133(14) 0.0175(18) 0.0183(14) -0.0027(12) 0.0048(11) 0.0054(12)
C4 0.0109(12) 0.0172(16) 0.0133(13) 0.0020(11) 0.0036(10) -0.0002(11)
C5 0.0140(13) 0.0131(15) 0.0106(12) -0.0012(10) 0.0009(10) -0.0013(10)
C6 0.0212(14) 0.0118(14) 0.0226(14) -0.0022(11) 0.0104(12) -0.0021(11)
C7 0.0144(12) 0.0151(17) 0.0154(13) -0.0035(11) 0.0018(10) 0.0006(10)
C8 0.0108(13) 0.0167(16) 0.0186(14) 0.0029(11) 0.0025(11) -0.0036(12)
C9 0.0208(13) 0.0108(14) 0.0198(13) -0.0027(11) 0.0046(11) 0.0010(11)
C10 0.0232(16) 0.0157(17) 0.0166(14) -0.0026(13) 0.0053(12) 0.0008(12)
C11 0.0136(12) 0.0127(15) 0.0137(12) -0.0025(11) 0.0045(10) -0.0013(10)
C12 0.0131(12) 0.0129(16) 0.0138(13) -0.0017(12) 0.0013(10) 0.0002(10)
C13 0.0279(15) 0.0142(15) 0.0271(16) -0.0009(12) 0.0170(13) -0.0024(12)
C14 0.0109(12) 0.0115(16) 0.0142(12) 0.0004(10) 0.0039(10) 0.0002(10)

loop_
_atom_type_symbol
_atom_type_description
_atom_type_scat_dispersion_real
_atom_type_scat_dispersion_imag
_atom_type_scat_source
C C 0.0033 0.0016 'International Tables Vol C Tables 4.2.6.8 and 6.1.1.4'
H H 0.0000 0.0000 'International Tables Vol C Tables 4.2.6.8 and 6.1.1.4'
N N 0.0061 0.0033 'International Tables Vol C Tables 4.2.6.8 and 6.1.1.4'
O O 0.0106 0.0060 'International Tables Vol C Tables 4.2.6.8 and 6.1.1.4'
Cl Cl 0.1484 0.1585 'International Tables Vol C Tables 4.2.6.8 and 6.1.1.4'

loop_
_geom_angle_atom_site_label_1
_geom_angle_atom_site_label_2
_geom_angle_atom_site_label_3
_geom_angle_site_symmetry_1
_geom_angle_site_symmetry_3
_geom_angle
_geom_angle_publ_flag
O2 N1 O1 . . 124.9(3) ?
O2 N1 C4 . . 117.3(2) ?
O1 N1 C4 . . 117.7(2) ?
O5 N2 O4 . . 124.8(3) ?
O5 N2 C11 . . 118.1(3) ?
O4 N2 C11 . . 116.9(2) ?
C2 C1 C14 . . 120.7(3) ?
C2 C1 Cl1 . . 116.0(3) ?
C14 C1 Cl1 . . 123.3(2) ?
C3 C2 C1 . . 120.4(3) ?
C3 C2 H2 . . 119.8 ?
C1 C2 H2 . . 119.8 ?
C4 C3 C2 . . 118.3(3) ?
C4 C3 H3 . . 120.8 ?
C2 C3 H3 . . 120.8 ?
C3 C4 C5 . . 123.4(3) ?
C3 C4 N1 . . 115.1(3) ?
C5 C4 N1 . . 121.5(3) ?
C4 C5 C14 . . 117.8(3) ?
C4 C5 C6 . . 119.8(3) ?
C14 C5 C6 . . 122.3(3) ?
O3 C6 C5 . . 119.6(3) ?
O3 C6 C7 . . 121.5(3) ?
C5 C6 C7 . . 118.7(3) ?
C12 C7 C8 . . 118.3(3) ?
C12 C7 C6 . . 118.8(3) ?
C8 C7 C6 . . 122.9(3) ?
C9 C8 C7 . . 121.2(3) ?
C9 C8 Cl2 . . 115.9(3) ?
C7 C8 Cl2 . . 122.8(3) ?
C10 C9 C8 . . 120.3(3) ?
C10 C9 H9 . . 119.9 ?
C8 C9 H9 . . 119.9 ?
C9 C10 C11 . . 118.8(3) ?
C9 C10 H10 . . 120.6 ?
C11 C10 H10 . . 120.6 ?
C10 C11 C12 . . 122.1(3) ?
C10 C11 N2 . . 116.0(3) ?
C12 C11 N2 . . 121.9(3) ?
C7 C12 C11 . . 119.2(3) ?
C7 C12 C13 . . 122.1(3) ?
C11 C12 C13 . . 118.7(3) ?
O6 C13 C14 . . 122.4(3) ?
O6 C13 C12 . . 119.4(3) ?
C14 C13 C12 . . 118.2(3) ?
C1 C14 C5 . . 119.3(3) ?
C1 C14 C13 . . 122.2(3) ?
C5 C14 C13 . . 118.5(3) ?

loop_
_geom_bond_atom_site_label_1
_geom_bond_atom_site_label_2
_geom_bond_site_symmetry_2
_geom_bond_distance
_geom_bond_publ_flag
Cl1 C1 . 1.716(3) ?
Cl2 C8 . 1.730(3) ?
O1 N1 . 1.216(3) ?
O2 N1 . 1.211(3) ?
O3 C6 . 1.213(4) ?
O4 N2 . 1.221(3) ?
O5 N2 . 1.197(3) ?
O6 C13 . 1.205(4) ?
N1 C4 . 1.483(4) ?
N2 C11 . 1.472(4) ?
C1 C2 . 1.388(4) ?
C1 C14 . 1.405(5) ?
C2 C3 . 1.386(5) ?
C2 H2 . 0.9500 ?
C3 C4 . 1.382(4) ?
C3 H3 . 0.9500 ?
C4 C5 . 1.385(4) ?
C5 C14 . 1.411(4) ?
C5 C6 . 1.476(5) ?
C6 C7 . 1.493(4) ?
C7 C12 . 1.390(4) ?
C7 C8 . 1.408(5) ?
C8 C9 . 1.390(4) ?
C9 C10 . 1.373(5) ?
C9 H9 . 0.9500 ?
C10 C11 . 1.382(5) ?
C10 H10 . 0.9500 ?
C11 C12 . 1.399(4) ?
C12 C13 . 1.509(5) ?
C13 C14 . 1.492(4) ?

loop_
_geom_torsion_atom_site_label_1
_geom_torsion_atom_site_label_2
_geom_torsion_atom_site_label_3
_geom_torsion_atom_site_label_4
_geom_torsion_site_symmetry_1
_geom_torsion_site_symmetry_2
_geom_torsion_site_symmetry_3
_geom_torsion_site_symmetry_4
_geom_torsion
_geom_torsion_publ_flag
C14 C1 C2 C3 . . . . -2.0(4) ?
Cl1 C1 C2 C3 . . . . 178.3(2) ?
C1 C2 C3 C4 . . . . 0.9(4) ?
C2 C3 C4 C5 . . . . 0.3(5) ?
C2 C3 C4 N1 . . . . 179.8(2) ?
O2 N1 C4 C3 . . . . -94.0(3) ?
O1 N1 C4 C3 . . . . 81.0(3) ?
O2 N1 C4 C5 . . . . 85.4(3) ?
O1 N1 C4 C5 . . . . -99.5(3) ?
C3 C4 C5 C14 . . . . -0.4(4) ?
N1 C4 C5 C14 . . . . -179.8(2) ?
C3 C4 C5 C6 . . . . -179.9(3) ?
N1 C4 C5 C6 . . . . 0.7(4) ?
C4 C5 C6 O3 . . . . 13.8(5) ?
C14 C5 C6 O3 . . . . -165.6(3) ?
C4 C5 C6 C7 . . . . -170.8(2) ?
C14 C5 C6 C7 . . . . 9.7(4) ?
O3 C6 C7 C12 . . . . 163.6(3) ?
C5 C6 C7 C12 . . . . -11.6(4) ?
O3 C6 C7 C8 . . . . -14.9(5) ?
C5 C6 C7 C8 . . . . 169.9(3) ?
C12 C7 C8 C9 . . . . -2.3(4) ?
C6 C7 C8 C9 . . . . 176.2(3) ?
C12 C7 C8 Cl2 . . . . 176.9(2) ?
C6 C7 C8 Cl2 . . . . -4.6(4) ?
C7 C8 C9 C10 . . . . 0.3(4) ?
Cl2 C8 C9 C10 . . . . -178.9(2) ?
C8 C9 C10 C11 . . . . 1.2(4) ?
C9 C10 C11 C12 . . . . -0.7(5) ?
C9 C10 C11 N2 . . . . 179.0(2) ?
O5 N2 C11 C10 . . . . -87.6(4) ?
O4 N2 C11 C10 . . . . 87.7(4) ?
O5 N2 C11 C12 . . . . 92.1(4) ?
O4 N2 C11 C12 . . . . -92.5(3) ?
C8 C7 C12 C11 . . . . 2.7(4) ?
C6 C7 C12 C11 . . . . -175.8(3) ?
C8 C7 C12 C13 . . . . -177.7(3) ?
C6 C7 C12 C13 . . . . 3.8(4) ?
C10 C11 C12 C7 . . . . -1.3(4) ?
N2 C11 C12 C7 . . . . 179.0(2) ?
C10 C11 C12 C13 . . . . 179.1(3) ?
N2 C11 C12 C13 . . . . -0.6(4) ?
C7 C12 C13 O6 . . . . -173.0(3) ?
C11 C12 C13 O6 . . . . 6.6(5) ?
C7 C12 C13 C14 . . . . 6.2(5) ?
C11 C12 C13 C14 . . . . -174.2(2) ?
C2 C1 C14 C5 . . . . 1.9(4) ?
Cl1 C1 C14 C5 . . . . -178.4(2) ?
C2 C1 C14 C13 . . . . -179.7(3) ?
Cl1 C1 C14 C13 . . . . 0.0(4) ?
C4 C5 C14 C1 . . . . -0.7(4) ?
C6 C5 C14 C1 . . . . 178.8(3) ?
C4 C5 C14 C13 . . . . -179.1(3) ?
C6 C5 C14 C13 . . . . 0.4(4) ?
O6 C13 C14 C1 . . . . -7.4(5) ?
C12 C13 C14 C1 . . . . 173.4(3) ?
O6 C13 C14 C5 . . . . 171.0(3) ?
C12 C13 C14 C5 . . . . -8.2(4) ?

loop_
_cod_related_entry_id
_cod_related_entry_database
_cod_related_entry_code
1 ChemSpider 205528
